data_4326528
loop_
_publ_author_name
'Martin Bendle'
'Keith Huynh'
'Mairi F. Haddow'
'Ian Manners'

_publ_section_title
;
 Reactions of Phosphine Oxides with Bromophosphoranimines; Synthesis and
 Unusual Rearrangements of O-Donor Stabilized Phosphoranimine Cations
;
_journal_name_full 'Inorganic Chemistry'
_journal_page_first 10292
_journal_page_last 10302
_journal_paper_doi 10.1021/ic201360p
_journal_volume 50
_journal_year 2011
_chemical_formula_moiety 'C23 H30 N O P2 Si, C F3 O3 S'
_chemical_formula_sum 'C24 H30 F3 N O4 P2 S Si'
_chemical_formula_weight 575.58
_chemical_name_systematic
; 
 ? 
;
_space_group_IT_number 14
_symmetry_cell_setting monoclinic
_symmetry_space_group_name_Hall '-P 2ybc'
_symmetry_space_group_name_H-M 'P 1 21/c 1'
_atom_sites_solution_hydrogens geom
_atom_sites_solution_primary direct
_atom_sites_solution_secondary difmap
_audit_creation_method SHELXL-97
_cell_angle_alpha 90.00
_cell_angle_beta 107.282(6)
_cell_angle_gamma 90.00
_cell_formula_units_Z 4
_cell_length_a 18.5098(19)
_cell_length_b 9.7109(8)
_cell_length_c 16.3446(15)
_cell_measurement_reflns_used 2480
_cell_measurement_temperature 100(2)
_cell_measurement_theta_max 27.39
_cell_measurement_theta_min 2.30
_cell_volume 2805.3(5)
_computing_cell_refinement 'Bruker Apex II'
_computing_data_collection 'Bruker Apex II'
_computing_data_reduction 'Bruker SAINT'
_computing_molecular_graphics 'Bruker ShelXTL'
_computing_publication_material 'Bruker ShelXTL'
_computing_structure_refinement 'SHELXL-97 (Sheldrick, 1997)'
_computing_structure_solution 'SHELXS-97 (Sheldrick, 1990)'
_diffrn_ambient_temperature 100(2)
_diffrn_measured_fraction_theta_full 0.852
_diffrn_measured_fraction_theta_max 0.852
_diffrn_measurement_device_type 'Bruker D8 with CCD area detector'
_diffrn_measurement_method 'phi and omega scans'
_diffrn_radiation_monochromator graphite
_diffrn_radiation_source 'fine-focus sealed tube'
_diffrn_radiation_type MoK\a
_diffrn_radiation_wavelength 0.71073
_diffrn_reflns_av_R_equivalents 0.0000
_diffrn_reflns_av_sigmaI/netI 0.0499
_diffrn_reflns_limit_h_max 21
_diffrn_reflns_limit_h_min -22
_diffrn_reflns_limit_k_max 11
_diffrn_reflns_limit_k_min 0
_diffrn_reflns_limit_l_max 19
_diffrn_reflns_limit_l_min 0
_diffrn_reflns_number 4445
_diffrn_reflns_theta_full 25.35
_diffrn_reflns_theta_max 25.35
_diffrn_reflns_theta_min 1.15
_exptl_absorpt_coefficient_mu 0.322
_exptl_absorpt_correction_T_max 0.990
_exptl_absorpt_correction_T_min 0.831
_exptl_absorpt_correction_type multi-scan
_exptl_absorpt_process_details 'TWINABS V2008/2'
_exptl_crystal_colour colourless
_exptl_crystal_density_diffrn 1.363
_exptl_crystal_description plate
_exptl_crystal_F_000 1200
_exptl_crystal_size_max 0.40
_exptl_crystal_size_mid 0.32
_exptl_crystal_size_min 0.03
_refine_diff_density_max 0.370
_refine_diff_density_min -0.496
_refine_diff_density_rms 0.070
_refine_ls_extinction_method none
_refine_ls_goodness_of_fit_ref 1.149
_refine_ls_hydrogen_treatment constr
_refine_ls_matrix_type full
_refine_ls_number_parameters 331
_refine_ls_number_reflns 4445
_refine_ls_number_restraints 0
_refine_ls_restrained_S_all 1.149
_refine_ls_R_factor_all 0.0649
_refine_ls_R_factor_gt 0.0489
_refine_ls_shift/su_max 0.000
_refine_ls_shift/su_mean 0.000
_refine_ls_structure_factor_coef Fsqd
_refine_ls_weighting_details 'calc w=1/[\s^2^(Fo^2^)+(0.0662P)^2^+2.2288P] where P=(Fo^2^+2Fc^2^)/3'
_refine_ls_weighting_scheme calc
_refine_ls_wR_factor_gt 0.1247
_refine_ls_wR_factor_ref 0.1327
_reflns_number_gt 3772
_reflns_number_total 4445
_reflns_threshold_expression >2sigma(I)
_cod_data_source_file ic201360p_si_002_3.cif
_cod_data_source_block '[8]OTf'
_cod_database_code 4326528

loop_
_symmetry_equiv_pos_as_xyz
'x, y, z'
'-x, y+1/2, -z+1/2'
'-x, -y, -z'
'x, -y-1/2, z-1/2'

loop_
_atom_site_label
_atom_site_type_symbol
_atom_site_fract_x
_atom_site_fract_y
_atom_site_fract_z
_atom_site_U_iso_or_equiv
_atom_site_adp_type
_atom_site_occupancy
_atom_site_symmetry_multiplicity
_atom_site_calc_flag
_atom_site_refinement_flags
Si1 Si 0.18869(7) 0.80635(12) 0.12140(9) 0.0175(3) Uani 1 1 d .
P2 P 0.35499(8) 0.56999(13) 0.34334(8) 0.0247(3) Uani 1 1 d .
P1 P 0.35305(7) 0.78914(11) 0.21420(8) 0.0181(3) Uani 1 1 d .
N1 N 0.3311(2) 0.6946(4) 0.2798(3) 0.0262(10) Uani 1 1 d .
O1 O 0.28186(17) 0.8085(3) 0.1330(2) 0.0200(7) Uani 1 1 d .
C1 C 0.4244(3) 0.7233(5) 0.1734(3) 0.0255(11) Uani 1 1 d .
H1A H 0.4722 0.7176 0.2197 0.038 Uiso 1 1 calc R
H1B H 0.4307 0.7844 0.1283 0.038 Uiso 1 1 calc R
H1C H 0.4099 0.6312 0.1496 0.038 Uiso 1 1 calc R
C2 C 0.3784(3) 0.9591(5) 0.2536(3) 0.0311(13) Uani 1 1 d .
H2A H 0.3374 0.9989 0.2724 0.047 Uiso 1 1 calc R
H2B H 0.3872 1.0161 0.2080 0.047 Uiso 1 1 calc R
H2C H 0.4247 0.9555 0.3022 0.047 Uiso 1 1 calc R
C3 C 0.2831(3) 0.4405(5) 0.3174(4) 0.0359(13) Uani 1 1 d .
H3A H 0.2336 0.4832 0.3102 0.054 Uiso 1 1 calc R
H3B H 0.2931 0.3726 0.3638 0.054 Uiso 1 1 calc R
H3C H 0.2831 0.3947 0.2640 0.054 Uiso 1 1 calc R
C4 C 0.4407(3) 0.4836(6) 0.3447(4) 0.0348(14) Uani 1 1 d .
H4A H 0.4365 0.4488 0.2872 0.052 Uiso 1 1 calc R
H4B H 0.4493 0.4064 0.3851 0.052 Uiso 1 1 calc R
H4C H 0.4831 0.5482 0.3625 0.052 Uiso 1 1 calc R
C5 C 0.3669(4) 0.6266(6) 0.4502(3) 0.0447(16) Uani 1 1 d .
H5A H 0.4081 0.6940 0.4666 0.067 Uiso 1 1 calc R
H5B H 0.3794 0.5476 0.4892 0.067 Uiso 1 1 calc R
H5C H 0.3200 0.6692 0.4537 0.067 Uiso 1 1 calc R
C6 C 0.1549(3) 0.6249(5) 0.1109(3) 0.0195(10) Uani 1 1 d .
C7 C 0.1994(3) 0.5218(5) 0.0909(3) 0.0237(11) Uani 1 1 d .
H7 H 0.2474 0.5449 0.0847 0.028 Uiso 1 1 calc R
C8 C 0.1748(3) 0.3859(5) 0.0798(3) 0.0254(12) Uani 1 1 d .
H8 H 0.2061 0.3166 0.0671 0.030 Uiso 1 1 calc R
C9 C 0.1046(3) 0.3522(5) 0.0875(3) 0.0288(12) Uani 1 1 d .
H9 H 0.0873 0.2596 0.0796 0.035 Uiso 1 1 calc R
C10 C 0.0597(3) 0.4526(5) 0.1066(4) 0.0345(14) Uani 1 1 d .
H10 H 0.0113 0.4294 0.1117 0.041 Uiso 1 1 calc R
C11 C 0.0850(3) 0.5879(5) 0.1185(4) 0.0300(13) Uani 1 1 d .
H11 H 0.0537 0.6564 0.1321 0.036 Uiso 1 1 calc R
C12 C 0.1689(3) 0.8959(5) 0.2133(3) 0.0186(11) Uani 1 1 d .
C13 C 0.1538(3) 0.8250(5) 0.2816(4) 0.0272(12) Uani 1 1 d .
H13 H 0.1545 0.7272 0.2827 0.033 Uiso 1 1 calc R
C14 C 0.1379(3) 0.8975(6) 0.3471(4) 0.0346(15) Uani 1 1 d .
H14 H 0.1283 0.8485 0.3931 0.042 Uiso 1 1 calc R
C15 C 0.1358(3) 1.0391(6) 0.3468(3) 0.0287(12) Uani 1 1 d .
H15 H 0.1238 1.0873 0.3917 0.034 Uiso 1 1 calc R
C16 C 0.1513(3) 1.1108(5) 0.2810(3) 0.0261(13) Uani 1 1 d .
H16 H 0.1508 1.2086 0.2809 0.031 Uiso 1 1 calc R
C17 C 0.1677(3) 1.0392(5) 0.2149(3) 0.0226(11) Uani 1 1 d .
H17 H 0.1783 1.0893 0.1698 0.027 Uiso 1 1 calc R
C18 C 0.1469(3) 0.9069(5) 0.0225(3) 0.0168(11) Uani 1 1 d .
C19 C 0.0734(3) 0.8823(5) -0.0296(3) 0.0267(12) Uani 1 1 d .
H19 H 0.0453 0.8088 -0.0156 0.032 Uiso 1 1 calc R
C20 C 0.0400(3) 0.9619(5) -0.1013(3) 0.0326(13) Uani 1 1 d .
H20 H -0.0096 0.9413 -0.1367 0.039 Uiso 1 1 calc R
C21 C 0.0796(3) 1.0715(6) -0.1209(4) 0.0325(13) Uani 1 1 d .
H21 H 0.0568 1.1275 -0.1694 0.039 Uiso 1 1 calc R
C22 C 0.1519(3) 1.0995(5) -0.0702(3) 0.0279(13) Uani 1 1 d .
H22 H 0.1788 1.1750 -0.0840 0.033 Uiso 1 1 calc R
C23 C 0.1857(3) 1.0190(5) 0.0004(3) 0.0225(10) Uani 1 1 d .
H23 H 0.2358 1.0395 0.0346 0.027 Uiso 1 1 calc R
S1 S 0.39995(7) 0.29562(12) 0.08337(9) 0.0267(3) Uani 1 1 d .
O2 O 0.3671(3) 0.3789(4) 0.1347(3) 0.0472(11) Uani 1 1 d .
O3 O 0.3624(3) 0.1687(5) 0.0551(3) 0.0662(14) Uani 1 1 d .
O4 O 0.4800(2) 0.2860(4) 0.1149(3) 0.0530(12) Uani 1 1 d .
C24 C 0.3858(4) 0.3966(7) -0.0139(4) 0.0432(16) Uani 1 1 d .
F1 F 0.3117(3) 0.4064(6) -0.0547(3) 0.1030(19) Uani 1 1 d .
F2 F 0.4160(2) 0.3328(4) -0.0687(2) 0.0589(11) Uani 1 1 d .
F3 F 0.4148(3) 0.5183(4) 0.0001(3) 0.0757(14) Uani 1 1 d .

loop_
_atom_site_aniso_label
_atom_site_aniso_U_11
_atom_site_aniso_U_22
_atom_site_aniso_U_33
_atom_site_aniso_U_23
_atom_site_aniso_U_13
_atom_site_aniso_U_12
Si1 0.0209(6) 0.0169(6) 0.0148(7) -0.0004(5) 0.0055(6) -0.0001(5)
P2 0.0284(7) 0.0275(6) 0.0184(7) 0.0040(5) 0.0073(7) 0.0011(6)
P1 0.0211(6) 0.0188(6) 0.0149(6) -0.0001(5) 0.0063(5) -0.0011(5)
N1 0.029(2) 0.029(2) 0.023(2) 0.0063(19) 0.011(2) 0.0037(18)
O1 0.0229(17) 0.0217(16) 0.0149(19) 0.0015(13) 0.0047(14) -0.0006(13)
C1 0.030(3) 0.028(3) 0.021(3) -0.002(2) 0.011(2) -0.001(2)
C2 0.035(3) 0.022(3) 0.032(3) -0.008(2) 0.003(3) -0.004(2)
C3 0.040(3) 0.031(3) 0.035(3) 0.015(3) 0.007(3) -0.003(2)
C4 0.035(3) 0.031(3) 0.037(4) 0.006(3) 0.009(3) 0.004(2)
C5 0.067(4) 0.048(4) 0.024(3) 0.001(3) 0.019(3) -0.003(3)
C6 0.023(2) 0.019(2) 0.015(3) 0.000(2) 0.003(2) -0.0043(19)
C7 0.027(3) 0.024(2) 0.019(3) -0.001(2) 0.005(2) -0.003(2)
C8 0.038(3) 0.016(2) 0.020(3) -0.002(2) 0.005(2) -0.001(2)
C9 0.034(3) 0.017(2) 0.029(3) 0.005(2) 0.000(3) -0.006(2)
C10 0.028(3) 0.025(3) 0.053(4) 0.007(3) 0.016(3) -0.005(2)
C11 0.028(3) 0.028(3) 0.037(3) 0.001(2) 0.014(3) 0.004(2)
C12 0.017(2) 0.021(2) 0.018(3) 0.001(2) 0.005(2) 0.0006(19)
C13 0.031(3) 0.023(3) 0.030(3) 0.001(2) 0.013(3) 0.002(2)
C14 0.040(3) 0.044(4) 0.026(4) 0.004(3) 0.018(3) -0.004(3)
C15 0.034(3) 0.037(3) 0.016(3) -0.009(2) 0.010(2) -0.003(2)
C16 0.036(3) 0.025(3) 0.018(3) -0.006(2) 0.008(3) -0.002(2)
C17 0.027(3) 0.025(3) 0.015(3) 0.000(2) 0.007(2) -0.003(2)
C18 0.022(3) 0.015(2) 0.013(3) -0.0017(19) 0.005(2) -0.0004(18)
C19 0.028(3) 0.030(3) 0.023(3) 0.002(2) 0.009(3) -0.001(2)
C20 0.034(3) 0.035(3) 0.023(3) 0.001(2) 0.000(2) -0.001(2)
C21 0.041(3) 0.035(3) 0.021(3) 0.007(2) 0.008(3) 0.012(3)
C22 0.040(4) 0.027(3) 0.020(3) 0.008(2) 0.013(3) 0.003(2)
C23 0.025(2) 0.021(2) 0.022(3) 0.000(2) 0.007(2) -0.0014(19)
S1 0.0272(6) 0.0224(6) 0.0282(8) -0.0031(5) 0.0045(6) -0.0003(5)
O2 0.071(3) 0.040(2) 0.038(2) -0.0016(19) 0.028(2) 0.012(2)
O3 0.085(3) 0.057(3) 0.068(3) -0.029(2) 0.040(3) -0.042(3)
O4 0.036(2) 0.071(3) 0.046(3) 0.019(2) 0.003(2) 0.012(2)
C24 0.054(4) 0.045(4) 0.026(3) 0.000(3) 0.004(3) 0.014(3)
F1 0.069(3) 0.172(6) 0.050(3) 0.023(3) -0.008(2) 0.051(3)
F2 0.105(3) 0.046(2) 0.034(2) -0.0086(16) 0.034(2) 0.001(2)
F3 0.165(4) 0.025(2) 0.051(3) 0.0055(17) 0.053(3) 0.007(2)

loop_
_atom_type_symbol
_atom_type_description
_atom_type_scat_dispersion_real
_atom_type_scat_dispersion_imag
_atom_type_scat_source
C C 0.0033 0.0016 'International Tables Vol C Tables 4.2.6.8 and 6.1.1.4'
H H 0.0000 0.0000 'International Tables Vol C Tables 4.2.6.8 and 6.1.1.4'
F F 0.0171 0.0103 'International Tables Vol C Tables 4.2.6.8 and 6.1.1.4'
N N 0.0061 0.0033 'International Tables Vol C Tables 4.2.6.8 and 6.1.1.4'
O O 0.0106 0.0060 'International Tables Vol C Tables 4.2.6.8 and 6.1.1.4'
P P 0.1023 0.0942 'International Tables Vol C Tables 4.2.6.8 and 6.1.1.4'
S S 0.1246 0.1234 'International Tables Vol C Tables 4.2.6.8 and 6.1.1.4'
Si Si 0.0817 0.0704 'International Tables Vol C Tables 4.2.6.8 and 6.1.1.4'

loop_
_geom_angle_atom_site_label_1
_geom_angle_atom_site_label_2
_geom_angle_atom_site_label_3
_geom_angle
O1 Si1 C18 103.94(19)
O1 Si1 C6 109.15(19)
C18 Si1 C6 112.2(2)
O1 Si1 C12 110.20(19)
C18 Si1 C12 109.1(2)
C6 Si1 C12 112.0(2)
N1 P2 C5 109.9(3)
N1 P2 C3 110.0(2)
C5 P2 C3 108.4(3)
N1 P2 C4 116.4(3)
C5 P2 C4 106.3(3)
C3 P2 C4 105.5(3)
N1 P1 O1 109.0(2)
N1 P1 C1 115.1(2)
O1 P1 C1 104.9(2)
N1 P1 C2 113.1(2)
O1 P1 C2 105.0(2)
C1 P1 C2 109.0(2)
P1 N1 P2 146.2(3)
P1 O1 Si1 131.8(2)
P1 C1 H1A 109.5
P1 C1 H1B 109.5
H1A C1 H1B 109.5
P1 C1 H1C 109.5
H1A C1 H1C 109.5
H1B C1 H1C 109.5
P1 C2 H2A 109.5
P1 C2 H2B 109.5
H2A C2 H2B 109.5
P1 C2 H2C 109.5
H2A C2 H2C 109.5
H2B C2 H2C 109.5
P2 C3 H3A 109.5
P2 C3 H3B 109.5
H3A C3 H3B 109.5
P2 C3 H3C 109.5
H3A C3 H3C 109.5
H3B C3 H3C 109.5
P2 C4 H4A 109.5
P2 C4 H4B 109.5
H4A C4 H4B 109.5
P2 C4 H4C 109.5
H4A C4 H4C 109.5
H4B C4 H4C 109.5
P2 C5 H5A 109.5
P2 C5 H5B 109.5
H5A C5 H5B 109.5
P2 C5 H5C 109.5
H5A C5 H5C 109.5
H5B C5 H5C 109.5
C11 C6 C7 117.9(4)
C11 C6 Si1 122.4(4)
C7 C6 Si1 119.7(4)
C8 C7 C6 121.2(5)
C8 C7 H7 119.4
C6 C7 H7 119.4
C9 C8 C7 119.6(5)
C9 C8 H8 120.2
C7 C8 H8 120.2
C10 C9 C8 120.0(4)
C10 C9 H9 120.0
C8 C9 H9 120.0
C9 C10 C11 120.0(5)
C9 C10 H10 120.0
C11 C10 H10 120.0
C6 C11 C10 121.3(5)
C6 C11 H11 119.4
C10 C11 H11 119.4
C17 C12 C13 117.8(4)
C17 C12 Si1 119.3(4)
C13 C12 Si1 122.9(4)
C14 C13 C12 120.2(5)
C14 C13 H13 119.9
C12 C13 H13 119.9
C15 C14 C13 121.2(5)
C15 C14 H14 119.4
C13 C14 H14 119.4
C14 C15 C16 119.6(5)
C14 C15 H15 120.2
C16 C15 H15 120.2
C15 C16 C17 119.8(5)
C15 C16 H16 120.1
C17 C16 H16 120.1
C16 C17 C12 121.5(5)
C16 C17 H17 119.3
C12 C17 H17 119.3
C19 C18 C23 117.1(4)
C19 C18 Si1 121.5(4)
C23 C18 Si1 121.3(4)
C20 C19 C18 122.0(5)
C20 C19 H19 119.0
C18 C19 H19 119.0
C21 C20 C19 119.5(5)
C21 C20 H20 120.3
C19 C20 H20 120.3
C22 C21 C20 120.0(5)
C22 C21 H21 120.0
C20 C21 H21 120.0
C21 C22 C23 120.7(5)
C21 C22 H22 119.7
C23 C22 H22 119.7
C22 C23 C18 120.8(5)
C22 C23 H23 119.6
C18 C23 H23 119.6
O4 S1 O3 114.7(3)
O4 S1 O2 113.9(3)
O3 S1 O2 115.5(3)
O4 S1 C24 102.5(3)
O3 S1 C24 104.6(3)
O2 S1 C24 103.5(3)
F3 C24 F1 109.5(6)
F3 C24 F2 107.9(5)
F1 C24 F2 105.6(5)
F3 C24 S1 113.2(4)
F1 C24 S1 109.5(5)
F2 C24 S1 110.8(4)

loop_
_geom_bond_atom_site_label_1
_geom_bond_atom_site_label_2
_geom_bond_distance
Si1 O1 1.678(3)
Si1 C18 1.850(5)
Si1 C6 1.860(5)
Si1 C12 1.863(5)
P2 N1 1.570(4)
P2 C5 1.781(6)
P2 C3 1.788(5)
P2 C4 1.788(5)
P1 N1 1.555(4)
P1 O1 1.579(3)
P1 C1 1.767(5)
P1 C2 1.783(5)
C1 H1A 0.9800
C1 H1B 0.9800
C1 H1C 0.9800
C2 H2A 0.9800
C2 H2B 0.9800
C2 H2C 0.9800
C3 H3A 0.9800
C3 H3B 0.9800
C3 H3C 0.9800
C4 H4A 0.9800
C4 H4B 0.9800
C4 H4C 0.9800
C5 H5A 0.9800
C5 H5B 0.9800
C5 H5C 0.9800
C6 C11 1.383(7)
C6 C7 1.396(7)
C7 C8 1.390(6)
C7 H7 0.9500
C8 C9 1.382(7)
C8 H8 0.9500
C9 C10 1.376(7)
C9 H9 0.9500
C10 C11 1.390(7)
C10 H10 0.9500
C11 H11 0.9500
C12 C17 1.392(6)
C12 C13 1.408(7)
C13 C14 1.384(8)
C13 H13 0.9500
C14 C15 1.376(8)
C14 H14 0.9500
C15 C16 1.381(8)
C15 H15 0.9500
C16 C17 1.392(7)
C16 H16 0.9500
C17 H17 0.9500
C18 C19 1.396(7)
C18 C23 1.409(7)
C19 C20 1.386(7)
C19 H19 0.9500
C20 C21 1.382(7)
C20 H20 0.9500
C21 C22 1.376(8)
C21 H21 0.9500
C22 C23 1.381(7)
C22 H22 0.9500
C23 H23 0.9500
S1 O4 1.419(4)
S1 O3 1.423(4)
S1 O2 1.425(4)
S1 C24 1.819(6)
C24 F3 1.290(7)
C24 F1 1.338(7)
C24 F2 1.340(7)

loop_
_geom_torsion_atom_site_label_1
_geom_torsion_atom_site_label_2
_geom_torsion_atom_site_label_3
_geom_torsion_atom_site_label_4
_geom_torsion
O1 P1 N1 P2 135.9(5)
C1 P1 N1 P2 18.5(6)
C2 P1 N1 P2 -107.7(5)
C5 P2 N1 P1 116.1(6)
C3 P2 N1 P1 -124.6(5)
C4 P2 N1 P1 -4.8(7)
N1 P1 O1 Si1 28.9(3)
C1 P1 O1 Si1 152.7(3)
C2 P1 O1 Si1 -92.5(3)
C18 Si1 O1 P1 156.6(3)
C6 Si1 O1 P1 -83.5(3)
C12 Si1 O1 P1 39.9(3)
O1 Si1 C6 C11 166.1(4)
C18 Si1 C6 C11 -79.3(5)
C12 Si1 C6 C11 43.8(5)
O1 Si1 C6 C7 -16.8(5)
C18 Si1 C6 C7 97.8(4)
C12 Si1 C6 C7 -139.1(4)
C11 C6 C7 C8 -0.7(8)
Si1 C6 C7 C8 -177.9(4)
C6 C7 C8 C9 1.0(8)
C7 C8 C9 C10 -0.5(8)
C8 C9 C10 C11 -0.2(9)
C7 C6 C11 C10 0.0(8)
Si1 C6 C11 C10 177.1(4)
C9 C10 C11 C6 0.5(9)
O1 Si1 C12 C17 78.6(4)
C18 Si1 C12 C17 -34.9(5)
C6 Si1 C12 C17 -159.7(4)
O1 Si1 C12 C13 -102.3(4)
C18 Si1 C12 C13 144.2(4)
C6 Si1 C12 C13 19.4(5)
C17 C12 C13 C14 0.5(7)
Si1 C12 C13 C14 -178.7(4)
C12 C13 C14 C15 0.6(9)
C13 C14 C15 C16 -1.3(9)
C14 C15 C16 C17 1.0(8)
C15 C16 C17 C12 0.0(8)
C13 C12 C17 C16 -0.7(7)
Si1 C12 C17 C16 178.4(4)
O1 Si1 C18 C19 151.7(4)
C6 Si1 C18 C19 33.9(5)
C12 Si1 C18 C19 -90.8(4)
O1 Si1 C18 C23 -33.7(4)
C6 Si1 C18 C23 -151.4(4)
C12 Si1 C18 C23 83.9(4)
C23 C18 C19 C20 1.5(7)
Si1 C18 C19 C20 176.4(4)
C18 C19 C20 C21 -1.9(8)
C19 C20 C21 C22 1.1(8)
C20 C21 C22 C23 0.0(8)
C21 C22 C23 C18 -0.3(8)
C19 C18 C23 C22 -0.4(7)
Si1 C18 C23 C22 -175.3(4)
O4 S1 C24 F3 -61.8(5)
O3 S1 C24 F3 178.2(5)
O2 S1 C24 F3 56.9(5)
O4 S1 C24 F1 175.7(5)
O3 S1 C24 F1 55.7(5)
O2 S1 C24 F1 -65.6(5)
O4 S1 C24 F2 59.6(5)
O3 S1 C24 F2 -60.4(5)
O2 S1 C24 F2 178.2(4)

loop_
_cod_related_entry_id
_cod_related_entry_database
_cod_related_entry_code
1 ChemSpider 30661177
